data_7109225
loop_
_publ_author_name
'Tetsuya Fukuda'
'Hisako Hashimoto'
'Hiromi Tobita'

_publ_section_title
;
 Reactions of a tungsten-germylyne complex with alcohols and arylaldehydes
;
_journal_name_full Chem.Commun.
_journal_page_first 4232
_journal_paper_doi 10.1039/c2cc37126j
_journal_volume 49
_journal_year 2013
_chemical_formula_moiety 'C24 H48 Ge O3 Si3 W'
_chemical_formula_sum 'C24 H48 Ge O3 Si3 W'
_chemical_formula_weight 725.33
_chemical_name_systematic
;
?
;
_space_group_IT_number 2
_symmetry_cell_setting triclinic
_symmetry_space_group_name_Hall '-P 1'
_symmetry_space_group_name_H-M 'P -1'
_atom_sites_solution_hydrogens geom
_atom_sites_solution_primary direct
_atom_sites_solution_secondary difmap
_audit_creation_method SHELXL-97
_cell_angle_alpha 99.178(4)
_cell_angle_beta 93.685(5)
_cell_angle_gamma 108.562(5)
_cell_formula_units_Z 2
_cell_length_a 8.9459(8)
_cell_length_b 9.7232(11)
_cell_length_c 19.392(2)
_cell_measurement_reflns_used 26232
_cell_measurement_temperature 150(2)
_cell_measurement_theta_max 27.48
_cell_measurement_theta_min 2.15
_cell_volume 1566.6(3)
_computing_cell_refinement PROCESS-AUTO
_computing_data_collection PROCESS-AUTO
_computing_data_reduction 'teXsan Ver. 1.11'
_computing_molecular_graphics 'Yadokari-XG 2009 (Wakita, Nemoto et al., 2009)'
_computing_publication_material 'Yadokari-XG 2009 (Wakita, Nemoto et al., 2009)'
_computing_structure_refinement 'SHELXL-97 (Sheldrick, 1997)'
_computing_structure_solution 'SHELXS-97 (Sheldrick, 1990)'
_diffrn_ambient_temperature 150(2)
_diffrn_detector_area_resol_mean 10.00
_diffrn_measured_fraction_theta_full 0.980
_diffrn_measured_fraction_theta_max 0.980
_diffrn_measurement_device_type 'Rigaku RAXIS-RAPID Imaging Plate'
_diffrn_measurement_method \w
_diffrn_radiation_monochromator graphite
_diffrn_radiation_source 'rotation-anode X-ray tube'
_diffrn_radiation_type MoK\a
_diffrn_radiation_wavelength 0.71069
_diffrn_reflns_av_R_equivalents 0.0896
_diffrn_reflns_av_sigmaI/netI 0.0642
_diffrn_reflns_limit_h_max 11
_diffrn_reflns_limit_h_min -11
_diffrn_reflns_limit_k_max 12
_diffrn_reflns_limit_k_min -12
_diffrn_reflns_limit_l_max 25
_diffrn_reflns_limit_l_min -25
_diffrn_reflns_number 20377
_diffrn_reflns_theta_full 27.48
_diffrn_reflns_theta_max 27.48
_diffrn_reflns_theta_min 1.07
_exptl_absorpt_coefficient_mu 4.764
_exptl_absorpt_correction_T_max 0.5161
_exptl_absorpt_correction_T_min 0.3489
_exptl_absorpt_correction_type numerical
_exptl_absorpt_process_details 'NUMABS (Higashi, 1999),ABSCOR (Higashi, 1995)'
_exptl_crystal_colour yellow
_exptl_crystal_density_diffrn 1.538
_exptl_crystal_density_method 'not measured'
_exptl_crystal_description Plate
_exptl_crystal_F_000 728
_exptl_crystal_size_max 0.28
_exptl_crystal_size_mid 0.20
_exptl_crystal_size_min 0.16
_refine_diff_density_max 1.326
_refine_diff_density_min -2.187
_refine_diff_density_rms 0.213
_refine_ls_extinction_method none
_refine_ls_goodness_of_fit_ref 1.123
_refine_ls_hydrogen_treatment constr
_refine_ls_matrix_type full
_refine_ls_number_parameters 300
_refine_ls_number_reflns 7052
_refine_ls_number_restraints 0
_refine_ls_restrained_S_all 1.123
_refine_ls_R_factor_all 0.0517
_refine_ls_R_factor_gt 0.0450
_refine_ls_shift/su_max 0.001
_refine_ls_shift/su_mean 0.000
_refine_ls_structure_factor_coef Fsqd
_refine_ls_weighting_details 'calc w=1/[\s^2^(Fo^2^)+(0.0500P)^2^+5.8233P] where P=(Fo^2^+2Fc^2^)/3'
_refine_ls_weighting_scheme calc
_refine_ls_wR_factor_gt 0.1158
_refine_ls_wR_factor_ref 0.1193
_reflns_number_gt 6407
_reflns_number_total 7052
_reflns_threshold_expression >2sigma(I)
_cod_data_source_file c2cc37126j.txt
_cod_data_source_block tf079
_cod_original_sg_symbol_H-M P-1
_cod_database_code 7109225

loop_
_symmetry_equiv_pos_as_xyz
'x, y, z'
'-x, -y, -z'

loop_
_atom_site_label
_atom_site_type_symbol
_atom_site_fract_x
_atom_site_fract_y
_atom_site_fract_z
_atom_site_U_iso_or_equiv
_atom_site_adp_type
_atom_site_occupancy
_atom_site_symmetry_multiplicity
_atom_site_calc_flag
_atom_site_refinement_flags
_atom_site_disorder_assembly
_atom_site_disorder_group
W1 W 0.18977(3) 0.37978(2) 0.140777(11) 0.02336(9) Uani 1 1 d . . .
C1 C 0.0689(9) 0.5155(8) 0.1683(4) 0.0371(14) Uani 1 1 d . A .
O1 O -0.0012(7) 0.5967(7) 0.1817(3) 0.0538(15) Uani 1 1 d . . .
C2 C -0.0149(8) 0.2524(9) 0.0891(4) 0.0402(16) Uani 1 1 d . A .
O2 O -0.1318(7) 0.1768(8) 0.0561(3) 0.0641(17) Uani 1 1 d . . .
C3A C 0.3990(15) 0.3215(14) 0.0907(8) 0.025(2) Uiso 0.520(8) 1 d P A 1
C4A C 0.4691(14) 0.4497(17) 0.1436(7) 0.028(3) Uiso 0.520(8) 1 d P A 1
C5A C 0.4200(16) 0.5677(14) 0.1260(8) 0.031(3) Uiso 0.520(8) 1 d P A 1
C6A C 0.3180(15) 0.5131(16) 0.0611(7) 0.027(2) Uiso 0.520(8) 1 d P A 1
C7A C 0.3101(14) 0.3612(14) 0.0386(6) 0.023(2) Uiso 0.520(8) 1 d P A 1
C8A C 0.432(2) 0.1782(18) 0.0869(9) 0.052(4) Uiso 0.520(8) 1 d P A 1
H8A H 0.5232 0.1816 0.0609 0.078 Uiso 0.520(8) 1 calc PR A 1
H8A0 H 0.3386 0.0962 0.0628 0.078 Uiso 0.520(8) 1 calc PR A 1
H8A1 H 0.4562 0.1636 0.1347 0.078 Uiso 0.520(8) 1 calc PR A 1
C9A C 0.5911(19) 0.4647(18) 0.2067(8) 0.048(4) Uiso 0.520(8) 1 d P A 1
H9A H 0.5560 0.3766 0.2280 0.072 Uiso 0.520(8) 1 calc PR A 1
H9A0 H 0.5997 0.5524 0.2417 0.072 Uiso 0.520(8) 1 calc PR A 1
H9A1 H 0.6949 0.4745 0.1906 0.072 Uiso 0.520(8) 1 calc PR A 1
C10A C 0.4839(19) 0.7282(17) 0.1620(8) 0.048(4) Uiso 0.520(8) 1 d P A 1
H10A H 0.5832 0.7776 0.1442 0.071 Uiso 0.520(8) 1 calc PR A 1
H10B H 0.5040 0.7347 0.2129 0.071 Uiso 0.520(8) 1 calc PR A 1
H10C H 0.4059 0.7763 0.1523 0.071 Uiso 0.520(8) 1 calc PR A 1
C11A C 0.252(2) 0.6016(18) 0.0174(9) 0.050(4) Uiso 0.520(8) 1 d P A 1
H11A H 0.2331 0.6824 0.0486 0.075 Uiso 0.520(8) 1 calc PR A 1
H11B H 0.1522 0.5371 -0.0106 0.075 Uiso 0.520(8) 1 calc PR A 1
H11C H 0.3290 0.6425 -0.0141 0.075 Uiso 0.520(8) 1 calc PR A 1
C12A C 0.226(2) 0.260(2) -0.0298(10) 0.058(4) Uiso 0.520(8) 1 d P A 1
H12A H 0.2949 0.2784 -0.0670 0.086 Uiso 0.520(8) 1 calc PR A 1
H12B H 0.1274 0.2785 -0.0426 0.086 Uiso 0.520(8) 1 calc PR A 1
H12C H 0.2010 0.1568 -0.0243 0.086 Uiso 0.520(8) 1 calc PR A 1
C3B C 0.4396(16) 0.3650(16) 0.1174(8) 0.025(3) Uiso 0.480(8) 1 d P A 2
C4B C 0.4631(13) 0.5153(15) 0.1448(6) 0.019(2) Uiso 0.480(8) 1 d P A 2
C5B C 0.3739(18) 0.5700(16) 0.0960(9) 0.032(3) Uiso 0.480(8) 1 d P A 2
C6B C 0.2985(14) 0.4454(16) 0.0395(7) 0.024(2) Uiso 0.480(8) 1 d P A 2
C7B C 0.3401(16) 0.3193(15) 0.0526(7) 0.024(3) Uiso 0.480(8) 1 d P A 2
C8B C 0.5259(18) 0.2727(17) 0.1503(8) 0.040(3) Uiso 0.480(8) 1 d P A 2
H8B H 0.4576 0.1688 0.1409 0.061 Uiso 0.480(8) 1 calc PR A 2
H8B0 H 0.5500 0.3090 0.2013 0.061 Uiso 0.480(8) 1 calc PR A 2
H8B1 H 0.6250 0.2815 0.1297 0.061 Uiso 0.480(8) 1 calc PR A 2
C9B C 0.577(2) 0.6071(18) 0.2076(9) 0.046(4) Uiso 0.480(8) 1 d P A 2
H9B H 0.5605 0.5546 0.2471 0.069 Uiso 0.480(8) 1 calc PR A 2
H9B0 H 0.5585 0.7016 0.2204 0.069 Uiso 0.480(8) 1 calc PR A 2
H9B1 H 0.6859 0.6252 0.1965 0.069 Uiso 0.480(8) 1 calc PR A 2
C10B C 0.374(2) 0.7252(19) 0.0995(10) 0.051(4) Uiso 0.480(8) 1 d P A 2
H10D H 0.4564 0.7773 0.0730 0.076 Uiso 0.480(8) 1 calc PR A 2
H10E H 0.3950 0.7765 0.1487 0.076 Uiso 0.480(8) 1 calc PR A 2
H10F H 0.2698 0.7231 0.0790 0.076 Uiso 0.480(8) 1 calc PR A 2
C11B C 0.207(2) 0.4553(19) -0.0272(9) 0.048(4) Uiso 0.480(8) 1 d P A 2
H11D H 0.2819 0.4951 -0.0597 0.072 Uiso 0.480(8) 1 calc PR A 2
H11E H 0.1449 0.5206 -0.0155 0.072 Uiso 0.480(8) 1 calc PR A 2
H11F H 0.1355 0.3566 -0.0497 0.072 Uiso 0.480(8) 1 calc PR A 2
C12B C 0.291(2) 0.1722(19) 0.0044(10) 0.051(4) Uiso 0.480(8) 1 d P A 2
H12D H 0.3748 0.1679 -0.0250 0.077 Uiso 0.480(8) 1 calc PR A 2
H12E H 0.1927 0.1582 -0.0258 0.077 Uiso 0.480(8) 1 calc PR A 2
H12F H 0.2717 0.0939 0.0322 0.077 Uiso 0.480(8) 1 calc PR A 2
Ge1 Ge 0.16592(7) 0.35978(6) 0.26335(3) 0.02216(13) Uani 1 1 d . . .
O3 O 0.2373(6) 0.5157(5) 0.3343(2) 0.0350(10) Uani 1 1 d . . .
C13 C 0.2940(9) 0.6668(7) 0.3262(4) 0.0418(16) Uani 1 1 d . . .
H13 H 0.2100 0.7115 0.3345 0.050 Uiso 1 1 calc R . .
H13A H 0.3190 0.6715 0.2774 0.050 Uiso 1 1 calc R . .
C14 C 0.4376(12) 0.7511(10) 0.3762(5) 0.063(2) Uani 1 1 d . . .
H14 H 0.4104 0.7542 0.4245 0.095 Uiso 1 1 calc R . .
H14A H 0.4795 0.8520 0.3674 0.095 Uiso 1 1 calc R . .
H14B H 0.5182 0.7031 0.3700 0.095 Uiso 1 1 calc R . .
C15 C 0.0758(6) 0.2110(6) 0.3215(3) 0.0216(10) Uani 1 1 d . . .
Si1 Si 0.0552(2) 0.01404(18) 0.27628(10) 0.0302(4) Uani 1 1 d . . .
Si2 Si 0.2192(2) 0.2685(2) 0.40707(9) 0.0329(4) Uani 1 1 d . . .
Si3 Si -0.12661(19) 0.22806(19) 0.33743(9) 0.0277(3) Uani 1 1 d . . .
C16 C -0.0437(11) -0.0481(8) 0.1832(4) 0.0488(19) Uani 1 1 d . . .
H16 H 0.0373 -0.0379 0.1509 0.073 Uiso 1 1 calc R . .
H16A H -0.1085 0.0129 0.1738 0.073 Uiso 1 1 calc R . .
H16B H -0.1118 -0.1518 0.1761 0.073 Uiso 1 1 calc R . .
C17 C -0.0652(9) -0.1309(8) 0.3243(4) 0.0418(16) Uani 1 1 d . . .
H17 H -0.0666 -0.2288 0.3013 0.063 Uiso 1 1 calc R . .
H17A H -0.1742 -0.1290 0.3230 0.063 Uiso 1 1 calc R . .
H17B H -0.0170 -0.1100 0.3733 0.063 Uiso 1 1 calc R . .
C18 C 0.2550(9) -0.0058(8) 0.2692(5) 0.0453(18) Uani 1 1 d . . .
H18 H 0.2424 -0.1032 0.2415 0.068 Uiso 1 1 calc R . .
H18A H 0.3082 0.0041 0.3164 0.068 Uiso 1 1 calc R . .
H18B H 0.3191 0.0713 0.2460 0.068 Uiso 1 1 calc R . .
C19 C 0.4307(8) 0.3313(9) 0.3885(4) 0.0432(17) Uani 1 1 d . . .
H19 H 0.4610 0.4337 0.3814 0.065 Uiso 1 1 calc R . .
H19A H 0.4421 0.2678 0.3459 0.065 Uiso 1 1 calc R . .
H19B H 0.4999 0.3254 0.4284 0.065 Uiso 1 1 calc R . .
C20 C 0.2016(10) 0.1099(10) 0.4555(4) 0.053(2) Uani 1 1 d . . .
H20 H 0.2285 0.0319 0.4258 0.080 Uiso 1 1 calc R . .
H20A H 0.0925 0.0702 0.4665 0.080 Uiso 1 1 calc R . .
H20B H 0.2748 0.1459 0.4993 0.080 Uiso 1 1 calc R . .
C21 C 0.1911(9) 0.4173(10) 0.4746(4) 0.050(2) Uani 1 1 d . . .
H21 H 0.2671 0.4377 0.5167 0.075 Uiso 1 1 calc R . .
H21A H 0.0826 0.3843 0.4871 0.075 Uiso 1 1 calc R . .
H21B H 0.2090 0.5074 0.4551 0.075 Uiso 1 1 calc R . .
C22 C -0.1252(8) 0.4236(8) 0.3435(4) 0.0386(16) Uani 1 1 d . . .
H22 H -0.1074 0.4535 0.2980 0.058 Uiso 1 1 calc R . .
H22A H -0.0399 0.4895 0.3797 0.058 Uiso 1 1 calc R . .
H22B H -0.2275 0.4297 0.3561 0.058 Uiso 1 1 calc R . .
C23 C -0.1975(9) 0.1613(9) 0.4194(4) 0.0454(18) Uani 1 1 d . . .
H23 H -0.3090 0.1544 0.4205 0.068 Uiso 1 1 calc R . .
H23A H -0.1327 0.2310 0.4609 0.068 Uiso 1 1 calc R . .
H23B H -0.1877 0.0637 0.4192 0.068 Uiso 1 1 calc R . .
C24 C -0.2837(9) 0.1161(10) 0.2635(5) 0.051(2) Uani 1 1 d . . .
H24 H -0.2930 0.0117 0.2587 0.077 Uiso 1 1 calc R . .
H24A H -0.2550 0.1500 0.2197 0.077 Uiso 1 1 calc R . .
H24B H -0.3855 0.1277 0.2734 0.077 Uiso 1 1 calc R . .

loop_
_atom_site_aniso_label
_atom_site_aniso_U_11
_atom_site_aniso_U_22
_atom_site_aniso_U_33
_atom_site_aniso_U_23
_atom_site_aniso_U_13
_atom_site_aniso_U_12
W1 0.02293(13) 0.02653(13) 0.02015(12) 0.00751(8) 0.00354(8) 0.00594(9)
C1 0.043(4) 0.036(3) 0.035(3) 0.018(3) 0.006(3) 0.011(3)
O1 0.066(4) 0.062(4) 0.059(4) 0.025(3) 0.023(3) 0.046(3)
C2 0.030(3) 0.053(4) 0.034(3) 0.014(3) 0.001(3) 0.008(3)
O2 0.038(3) 0.082(4) 0.052(3) 0.013(3) -0.015(3) -0.005(3)
Ge1 0.0224(3) 0.0216(3) 0.0215(3) 0.0057(2) 0.0039(2) 0.0050(2)
O3 0.042(3) 0.028(2) 0.028(2) 0.0008(18) 0.0051(19) 0.0030(19)
C13 0.049(4) 0.021(3) 0.046(4) -0.001(3) 0.005(3) 0.001(3)
C14 0.066(6) 0.040(4) 0.063(6) 0.005(4) -0.012(5) -0.003(4)
C15 0.019(2) 0.024(3) 0.021(3) 0.008(2) 0.001(2) 0.005(2)
Si1 0.0312(9) 0.0229(8) 0.0363(9) 0.0079(7) 0.0080(7) 0.0069(7)
Si2 0.0266(8) 0.0441(10) 0.0245(8) 0.0103(7) -0.0008(7) 0.0061(7)
Si3 0.0217(8) 0.0304(8) 0.0319(8) 0.0096(7) 0.0063(6) 0.0078(6)
C16 0.068(5) 0.028(3) 0.039(4) -0.003(3) 0.009(4) 0.005(3)
C17 0.039(4) 0.030(3) 0.059(5) 0.019(3) 0.021(3) 0.008(3)
C18 0.039(4) 0.035(4) 0.071(5) 0.018(3) 0.025(4) 0.016(3)
C19 0.023(3) 0.046(4) 0.056(5) 0.015(3) 0.000(3) 0.003(3)
C20 0.040(4) 0.071(6) 0.049(4) 0.036(4) -0.004(3) 0.010(4)
C21 0.042(4) 0.063(5) 0.032(4) -0.006(3) 0.002(3) 0.008(4)
C22 0.036(3) 0.038(4) 0.052(4) 0.013(3) 0.022(3) 0.022(3)
C23 0.043(4) 0.057(5) 0.048(4) 0.028(4) 0.022(3) 0.020(4)
C24 0.030(4) 0.055(5) 0.062(5) -0.004(4) -0.007(3) 0.014(3)

loop_
_atom_type_symbol
_atom_type_description
_atom_type_scat_dispersion_real
_atom_type_scat_dispersion_imag
_atom_type_scat_source
C C 0.0033 0.0016 'International Tables Vol C Tables 4.2.6.8 and 6.1.1.4'
H H 0.0000 0.0000 'International Tables Vol C Tables 4.2.6.8 and 6.1.1.4'
O O 0.0106 0.0060 'International Tables Vol C Tables 4.2.6.8 and 6.1.1.4'
Si Si 0.0817 0.0704 'International Tables Vol C Tables 4.2.6.8 and 6.1.1.4'
Ge Ge 0.1547 1.8001 'International Tables Vol C Tables 4.2.6.8 and 6.1.1.4'
W W -0.8490 6.8722 'International Tables Vol C Tables 4.2.6.8 and 6.1.1.4'

loop_
_geom_angle_atom_site_label_1
_geom_angle_atom_site_label_2
_geom_angle_atom_site_label_3
_geom_angle
C2 W1 C1 83.1(3)
C2 W1 C6A 104.9(4)
C1 W1 C6A 94.0(4)
C2 W1 C7A 90.3(3)
C1 W1 C7A 126.0(4)
C6A W1 C7A 36.5(4)
C2 W1 C6B 93.8(4)
C1 W1 C6B 105.7(4)
C6A W1 C6B 17.0(3)
C7A W1 C6B 21.1(4)
C2 W1 C3A 110.7(4)
C1 W1 C3A 152.9(4)
C6A W1 C3A 60.4(4)
C7A W1 C3A 35.4(4)
C6B W1 C3A 51.9(4)
C2 W1 C5A 140.5(4)
C1 W1 C5A 94.8(4)
C6A W1 C5A 35.7(5)
C7A W1 C5A 59.2(4)
C6B W1 C5A 48.6(5)
C3A W1 C5A 59.4(4)
C2 W1 C3B 125.8(5)
C1 W1 C3B 145.1(4)
C6A W1 C3B 62.3(4)
C7A W1 C3B 46.5(5)
C6B W1 C3B 58.5(4)
C3A W1 C3B 15.2(3)
C5A W1 C3B 50.8(5)
C2 W1 C7B 94.7(4)
C1 W1 C7B 141.4(4)
C6A W1 C7B 49.2(5)
C7A W1 C7B 15.6(3)
C6B W1 C7B 35.8(4)
C3A W1 C7B 21.4(4)
C5A W1 C7B 63.0(4)
C3B W1 C7B 34.9(5)
C2 W1 C4A 145.4(4)
C1 W1 C4A 125.7(4)
C6A W1 C4A 59.3(4)
C7A W1 C4A 58.2(4)
C6B W1 C4A 62.4(4)
C3A W1 C4A 35.0(4)
C5A W1 C4A 35.4(4)
C3B W1 C4A 20.7(4)
C7B W1 C4A 51.1(4)
C2 W1 C4B 151.4(3)
C1 W1 C4B 110.4(4)
C6A W1 C4B 50.8(4)
C7A W1 C4B 61.2(4)
C6B W1 C4B 58.8(4)
C3A W1 C4B 47.4(4)
C5A W1 C4B 20.5(4)
C3B W1 C4B 34.9(4)
C7B W1 C4B 58.7(4)
C4A W1 C4B 15.9(3)
C2 W1 C5B 123.8(5)
C1 W1 C5B 89.4(4)
C6A W1 C5B 20.1(4)
C7A W1 C5B 51.3(5)
C6B W1 C5B 35.7(5)
C3A W1 C5B 63.5(4)
C5A W1 C5B 17.0(4)
C3B W1 C5B 59.3(5)
C7B W1 C5B 59.9(5)
C4A W1 C5B 48.7(5)
C4B W1 C5B 36.0(5)
O1 C1 W1 177.2(6)
O2 C2 W1 176.9(7)
C4A C3A C7A 106.9(10)
C4A C3A C8A 125.4(14)
C7A C3A C8A 127.3(14)
C4A C3A W1 73.3(7)
C7A C3A W1 71.4(6)
C8A C3A W1 126.5(9)
C3A C4A C5A 109.3(11)
C3A C4A C9A 125.6(14)
C5A C4A C9A 124.9(14)
C3A C4A W1 71.7(7)
C5A C4A W1 71.6(7)
C9A C4A W1 127.2(9)
C6A C5A C4A 107.8(11)
C6A C5A C10A 124.5(14)
C4A C5A C10A 126.9(14)
C6A C5A W1 70.5(7)
C4A C5A W1 73.0(7)
C10A C5A W1 129.6(9)
C5A C6A C7A 106.7(11)
C5A C6A C11A 127.1(14)
C7A C6A C11A 125.5(13)
C5A C6A W1 73.9(7)
C7A C6A W1 72.5(7)
C11A C6A W1 126.4(9)
C3A C7A C6A 109.2(10)
C3A C7A C12A 124.2(14)
C6A C7A C12A 126.5(14)
C3A C7A W1 73.2(7)
C6A C7A W1 71.0(6)
C12A C7A W1 123.5(9)
C7B C3B C4B 109.9(11)
C7B C3B C8B 125.8(14)
C4B C3B C8B 124.0(14)
C7B C3B W1 72.7(7)
C4B C3B W1 73.2(7)
C8B C3B W1 125.9(9)
C3B C4B C5B 108.5(11)
C3B C4B C9B 125.3(14)
C5B C4B C9B 125.8(14)
C3B C4B W1 71.9(7)
C5B C4B W1 72.2(7)
C9B C4B W1 127.9(9)
C6B C5B C4B 105.1(11)
C6B C5B C10B 126.8(16)
C4B C5B C10B 127.9(15)
C6B C5B W1 70.7(7)
C4B C5B W1 71.8(7)
C10B C5B W1 126.6(10)
C7B C6B C5B 109.8(11)
C7B C6B C11B 126.2(14)
C5B C6B C11B 123.5(14)
C7B C6B W1 72.8(7)
C5B C6B W1 73.6(8)
C11B C6B W1 125.9(9)
C3B C7B C6B 106.7(11)
C3B C7B C12B 127.8(15)
C6B C7B C12B 125.5(15)
C3B C7B W1 72.4(7)
C6B C7B W1 71.3(7)
C12B C7B W1 123.2(10)
O3 Ge1 C15 96.5(2)
O3 Ge1 W1 123.00(15)
C15 Ge1 W1 140.41(16)
C13 O3 Ge1 124.9(4)
O3 C13 C14 110.6(7)
Si3 C15 Si2 111.9(3)
Si3 C15 Si1 111.3(3)
Si2 C15 Si1 110.1(3)
Si3 C15 Ge1 104.8(3)
Si2 C15 Ge1 105.9(3)
Si1 C15 Ge1 112.7(3)
C18 Si1 C16 103.2(4)
C18 Si1 C17 109.2(3)
C16 Si1 C17 104.1(4)
C18 Si1 C15 110.7(3)
C16 Si1 C15 116.7(3)
C17 Si1 C15 112.3(3)
C19 Si2 C21 108.1(4)
C19 Si2 C20 104.9(4)
C21 Si2 C20 104.2(4)
C19 Si2 C15 110.9(3)
C21 Si2 C15 115.1(3)
C20 Si2 C15 112.9(3)
C24 Si3 C22 105.5(4)
C24 Si3 C23 106.1(4)
C22 Si3 C23 108.7(3)
C24 Si3 C15 111.7(3)
C22 Si3 C15 111.9(3)
C23 Si3 C15 112.5(3)

loop_
_geom_bond_atom_site_label_1
_geom_bond_atom_site_label_2
_geom_bond_distance
W1 C2 1.953(7)
W1 C1 1.989(7)
W1 C6A 2.303(12)
W1 C7A 2.323(11)
W1 C6B 2.337(12)
W1 C3A 2.346(11)
W1 C5A 2.347(13)
W1 C3B 2.353(12)
W1 C7B 2.357(12)
W1 C4A 2.367(12)
W1 C4B 2.369(11)
W1 C5B 2.375(14)
C1 O1 1.164(9)
C2 O2 1.148(9)
C3A C4A 1.419(17)
C3A C7A 1.420(17)
C3A C8A 1.51(2)
C4A C5A 1.434(18)
C4A C9A 1.543(19)
C5A C6A 1.424(18)
C5A C10A 1.511(19)
C6A C7A 1.450(17)
C6A C11A 1.52(2)
C7A C12A 1.51(2)
C3B C7B 1.413(19)
C3B C4B 1.416(17)
C3B C8B 1.539(19)
C4B C5B 1.466(19)
C4B C9B 1.493(19)
C5B C6B 1.444(18)
C5B C10B 1.50(2)
C6B C7B 1.444(18)
C6B C11B 1.52(2)
C7B C12B 1.49(2)
Ge1 O3 1.790(4)
Ge1 C15 1.977(5)
O3 C13 1.432(8)
C13 C14 1.477(11)
C15 Si3 1.910(6)
C15 Si2 1.920(6)
C15 Si1 1.920(6)
Si1 C18 1.868(7)
Si1 C16 1.875(8)
Si1 C17 1.895(7)
Si2 C19 1.873(7)
Si2 C21 1.881(8)
Si2 C20 1.900(8)
Si3 C24 1.867(8)
Si3 C22 1.882(7)
Si3 C23 1.883(7)
